data_7002429
loop_
_publ_author_name
'Abdalilah, Mohammed'
'Zurawinski, Remigiuz'
'Canac, Yves'
'Laleu, Beno\^it'
'Lacour, J\'er\^ome'
'Lepetit, Christine'
'Magro, Germinal'
'Bernardinelli, G\'erald'
'Donnadieu, Bruno'
'Duhayon, Carine'
'Mikolajczyk, Marian'
'Chauvin, Remi'

_publ_section_title
;
 Vicinal diphosphoniums: electrostatic repulsion under covalent
 constraint
;
_journal_issue 40
_journal_name_full 'Dalton Transactions'
_journal_page_first 8493
_journal_page_last 8508
_journal_paper_doi 10.1039/b903933c
_journal_year 2009
_chemical_compound_source 'synthesis as described'
_chemical_formula_moiety 'C32 H29 O P2, C4 H8 O, F6 P'
_chemical_formula_sum 'C36 H37 F6 O2 P3'
_chemical_formula_weight 708.57
_chemical_name_systematic
;
?
;
_space_group_IT_number 2
_symmetry_cell_setting triclinic
_symmetry_Int_Tables_number 2
_symmetry_space_group_name_Hall '-P 1'
_symmetry_space_group_name_H-M 'P -1'
_atom_sites_solution_hydrogens geom
_atom_sites_solution_primary direct
_atom_sites_solution_secondary difmap
_cell_angle_alpha 110.218(5)
_cell_angle_beta 113.218(5)
_cell_angle_gamma 91.949(5)
_cell_formula_units_Z 2
_cell_length_a 11.474(5)
_cell_length_b 12.913(5)
_cell_length_c 13.705(5)
_cell_measurement_reflns_used 8000
_cell_measurement_temperature 180
_cell_measurement_theta_max 26.05
_cell_measurement_theta_min 1.65
_cell_measurement_wavelength 0.71073
_cell_volume 1716.7(12)
_computing_cell_refinement 'Stoe IPDS software (Stoe, 1996)'
_computing_data_collection 'Stoe IPDS software (Stoe, 1996)'
_computing_data_reduction 'XRED (Stoe, 1.08, 1996)'
_computing_molecular_graphics 'Ortep-3 for Windows (Farrugia, 1997)'
_computing_publication_material 'WinGX publication routines (Farrugia, 1999)'
_computing_structure_refinement 'SHELXL-97 (Sheldrick, 1997)'
_computing_structure_solution 'SHELXS-97 (Sheldrick, 1997)'
_diffrn_ambient_temperature 180
_diffrn_measured_fraction_theta_full 0.916
_diffrn_measured_fraction_theta_max 0.916
_diffrn_measurement_device 'Stoe IPDS'
_diffrn_measurement_method \f
_diffrn_radiation_monochromator graphite
_diffrn_radiation_source 'fine-focus sealed tube'
_diffrn_radiation_type MoK\a
_diffrn_radiation_wavelength 0.71073
_diffrn_reflns_av_R_equivalents 0.0395
_diffrn_reflns_av_unetI/netI 0.046
_diffrn_reflns_limit_h_max 14
_diffrn_reflns_limit_h_min -14
_diffrn_reflns_limit_k_max 15
_diffrn_reflns_limit_k_min -15
_diffrn_reflns_limit_l_max 16
_diffrn_reflns_limit_l_min -16
_diffrn_reflns_number 17048
_diffrn_reflns_theta_full 26.17
_diffrn_reflns_theta_max 26.17
_diffrn_reflns_theta_min 2.34
_diffrn_standards_decay_% 0.1
_diffrn_standards_interval_time 4
_diffrn_standards_number 200
_exptl_absorpt_coefficient_mu 0.238
_exptl_absorpt_correction_T_max 0.951
_exptl_absorpt_correction_T_min 0.918
_exptl_absorpt_correction_type refdelf
_exptl_absorpt_process_details
;
(See: Walker, N. & Stuart, D. (1983) Acta Cryst. A39, 158-166)
;
_exptl_crystal_colour colourless
_exptl_crystal_density_diffrn 1.371
_exptl_crystal_density_method 'not measured'
_exptl_crystal_description block
_exptl_crystal_F_000 736
_exptl_crystal_size_max 0.375
_exptl_crystal_size_mid 0.375
_exptl_crystal_size_min 0.2
_refine_diff_density_max 0.616
_refine_diff_density_min -0.442
_refine_diff_density_rms 0.058
_refine_ls_extinction_method none
_refine_ls_goodness_of_fit_ref 1.056
_refine_ls_hydrogen_treatment constr
_refine_ls_matrix_type full
_refine_ls_number_parameters 421
_refine_ls_number_reflns 6294
_refine_ls_number_restraints 10
_refine_ls_restrained_S_all 1.058
_refine_ls_R_factor_all 0.0828
_refine_ls_R_factor_gt 0.0558
_refine_ls_shift/su_max 0.001
_refine_ls_shift/su_mean 0
_refine_ls_structure_factor_coef Fsqd
_refine_ls_weighting_details 'calc w=1/[\s^2^(Fo^2^)+(0.1015P)^2^+0.1144P] where P=(Fo^2^+2Fc^2^)/3'
_refine_ls_weighting_scheme calc
_refine_ls_wR_factor_gt 0.151
_refine_ls_wR_factor_ref 0.1656
_reflns_number_gt 4325
_reflns_number_total 6294
_reflns_threshold_expression >2sigma(I)
_cod_data_source_file b903933c.txt
_cod_data_source_block compound13
_cod_database_code 7002429

loop_
_symmetry_equiv_pos_as_xyz
'x, y, z'
'-x, -y, -z'

loop_
_atom_site_label
_atom_site_type_symbol
_atom_site_fract_x
_atom_site_fract_y
_atom_site_fract_z
_atom_site_U_iso_or_equiv
_atom_site_adp_type
_atom_site_occupancy
_atom_site_symmetry_multiplicity
_atom_site_calc_flag
_atom_site_refinement_flags
_atom_site_disorder_assembly
_atom_site_disorder_group
C1 C 1.3706(3) 0.0562(2) 0.2319(3) 0.0381(7) Uani 1 1 d . . .
C2 C 1.4069(4) -0.0484(3) 0.1972(3) 0.0526(9) Uani 1 1 d . . .
H2 H 1.369 -0.0969 0.1199 0.063 Uiso 1 1 calc R . .
C3 C 1.4983(4) -0.0790(3) 0.2774(4) 0.0603(10) Uani 1 1 d . . .
H3 H 1.5218 -0.1484 0.2537 0.072 Uiso 1 1 calc R . .
C4 C 1.5558(4) -0.0087(3) 0.3924(3) 0.0540(9) Uani 1 1 d . . .
H4 H 1.6169 -0.0307 0.446 0.065 Uiso 1 1 calc R . .
C5 C 1.5217(3) 0.0956(3) 0.4277(3) 0.0500(8) Uani 1 1 d . . .
H5 H 1.5613 0.144 0.5051 0.06 Uiso 1 1 calc R . .
C6 C 1.4291(3) 0.1275(3) 0.3483(3) 0.0437(7) Uani 1 1 d . . .
H6 H 1.4057 0.1968 0.3727 0.052 Uiso 1 1 calc R . .
C7 C 1.3276(3) 0.1689(3) 0.0746(3) 0.0387(7) Uani 1 1 d . . .
C8 C 1.4203(3) 0.2655(3) 0.1474(3) 0.0458(7) Uani 1 1 d . . .
H8 H 1.4435 0.2934 0.2262 0.055 Uiso 1 1 calc R . .
C9 C 1.4794(3) 0.3215(3) 0.1037(3) 0.0534(8) Uani 1 1 d . . .
H9 H 1.5422 0.3866 0.1529 0.064 Uiso 1 1 calc R . .
C10 C 1.4443(4) 0.2798(3) -0.0135(3) 0.0559(9) Uani 1 1 d . . .
H10 H 1.485 0.3166 -0.0426 0.067 Uiso 1 1 calc R . .
C11 C 1.3510(4) 0.1857(4) -0.0871(3) 0.0624(10) Uani 1 1 d . . .
H11 H 1.3268 0.1596 -0.1659 0.075 Uiso 1 1 calc R . .
C12 C 1.2924(4) 0.1293(3) -0.0442(3) 0.0538(9) Uani 1 1 d . . .
H12 H 1.2291 0.0646 -0.0943 0.065 Uiso 1 1 calc R . .
C13 C 1.1639(3) 0.1786(3) 0.1912(3) 0.0390(7) Uani 1 1 d . . .
H13A H 1.1217 0.1384 0.2203 0.047 Uiso 1 1 calc R . .
H13B H 1.2265 0.2426 0.2565 0.047 Uiso 1 1 calc R . .
C14 C 1.0635(3) 0.2205(2) 0.1097(2) 0.0355(6) Uani 1 1 d . . .
H14A H 0.999 0.1566 0.046 0.043 Uiso 1 1 calc R . .
H14B H 1.1052 0.2579 0.0782 0.043 Uiso 1 1 calc R . .
C15 C 1.1046(3) 0.4344(2) 0.2994(2) 0.0328(6) Uani 1 1 d . . .
C16 C 1.0885(3) 0.4897(3) 0.3987(3) 0.0437(7) Uani 1 1 d . . .
H16 H 1.0149 0.4658 0.4043 0.052 Uiso 1 1 calc R . .
C17 C 1.1813(3) 0.5798(3) 0.4890(3) 0.0537(8) Uani 1 1 d . . .
H17 H 1.1699 0.6164 0.5552 0.064 Uiso 1 1 calc R . .
C18 C 1.2902(4) 0.6155(3) 0.4815(3) 0.0572(9) Uani 1 1 d . . .
H18 H 1.3531 0.6757 0.543 0.069 Uiso 1 1 calc R . .
C19 C 1.3065(3) 0.5624(3) 0.3830(4) 0.0622(10) Uani 1 1 d . . .
H19 H 1.38 0.5874 0.3778 0.075 Uiso 1 1 calc R . .
C20 C 1.2138(3) 0.4719(3) 0.2916(3) 0.0479(8) Uani 1 1 d . . .
H20 H 1.2249 0.4363 0.225 0.057 Uiso 1 1 calc R . .
C21 C 0.9032(3) 0.2464(2) 0.2357(2) 0.0328(6) Uani 1 1 d . . .
C22 C 0.9751(3) 0.2241(3) 0.3321(3) 0.0390(7) Uani 1 1 d . . .
H22 H 1.0642 0.2499 0.3709 0.047 Uiso 1 1 calc R . .
C23 C 0.9142(4) 0.1636(3) 0.3703(3) 0.0516(8) Uani 1 1 d . . .
H23 H 0.9621 0.1482 0.4346 0.062 Uiso 1 1 calc R . .
C24 C 0.7812(4) 0.1260(3) 0.3123(3) 0.0563(9) Uani 1 1 d . . .
H24 H 0.7401 0.0849 0.3377 0.068 Uiso 1 1 calc R . .
C25 C 0.7103(3) 0.1487(3) 0.2186(3) 0.0531(9) Uani 1 1 d . . .
H25 H 0.6211 0.1235 0.1808 0.064 Uiso 1 1 calc R . .
C26 C 0.7702(3) 0.2094(3) 0.1788(3) 0.0420(7) Uani 1 1 d . . .
H26 H 0.7215 0.2249 0.1147 0.05 Uiso 1 1 calc R . .
C27 C 0.8708(3) 0.3657(2) 0.0821(2) 0.0381(6) Uani 1 1 d . . .
C28 C 0.8258(4) 0.3094(3) -0.0358(3) 0.0596(10) Uani 1 1 d . . .
H28 H 0.855 0.2448 -0.0654 0.072 Uiso 1 1 calc R . .
C29 C 0.7375(4) 0.3495(4) -0.1094(3) 0.0696(11) Uani 1 1 d . . .
H29 H 0.7089 0.3122 -0.1886 0.083 Uiso 1 1 calc R . .
C30 C 0.6915(4) 0.4424(3) -0.0685(3) 0.0615(10) Uani 1 1 d . . .
H30 H 0.6337 0.4695 -0.1191 0.074 Uiso 1 1 calc R . .
C31 C 0.7317(4) 0.4966(3) 0.0499(4) 0.0667(11) Uani 1 1 d . . .
H31 H 0.6979 0.5584 0.0783 0.08 Uiso 1 1 calc R . .
C32 C 0.8211(4) 0.4593(3) 0.1249(3) 0.0563(9) Uani 1 1 d . . .
H32 H 0.8485 0.4963 0.204 0.068 Uiso 1 1 calc R . .
O2A O 0.9615(9) 0.1733(6) 0.8175(6) 0.137(3) Uani 0.65 1 d PD A 1
C33A C 1.0014(15) 0.2656(8) 0.7943(9) 0.132(2) Uani 0.65 1 d PD A 1
H33A H 0.9422 0.3175 0.7944 0.158 Uiso 0.65 1 calc PR A 1
H33B H 1.0877 0.3062 0.8519 0.158 Uiso 0.65 1 calc PR A 1
C34A C 0.9995(14) 0.2161(8) 0.6841(9) 0.132(2) Uani 0.65 1 d PD A 1
H34A H 1.0862 0.2323 0.6909 0.158 Uiso 0.65 1 calc PR A 1
H34B H 0.9441 0.2497 0.6342 0.158 Uiso 0.65 1 calc PR A 1
C35A C 0.9540(14) 0.0969(8) 0.6325(10) 0.132(2) Uani 0.65 1 d PD A 1
H35A H 1.0246 0.0571 0.635 0.158 Uiso 0.65 1 calc PR A 1
H35B H 0.89 0.0728 0.5531 0.158 Uiso 0.65 1 calc PR A 1
C36A C 0.8971(15) 0.0796(11) 0.7049(8) 0.132(2) Uani 0.65 1 d PD A 1
H36A H 0.9101 0.0086 0.7129 0.158 Uiso 0.65 1 calc PR A 1
H36B H 0.8049 0.0782 0.671 0.158 Uiso 0.65 1 calc PR A 1
O2B O 0.9626(17) 0.0956(11) 0.7793(12) 0.137(3) Uani 0.35 1 d PD B 2
C33B C 1.010(3) 0.2123(13) 0.7974(17) 0.132(2) Uani 0.35 1 d PD B 2
H33C H 1.002 0.2642 0.8643 0.158 Uiso 0.35 1 calc PR B 2
H33D H 1.1007 0.2214 0.8142 0.158 Uiso 0.35 1 calc PR B 2
C34B C 0.940(2) 0.2425(15) 0.6993(16) 0.132(2) Uani 0.35 1 d PD B 2
H34C H 0.8809 0.2911 0.7123 0.158 Uiso 0.35 1 calc PR B 2
H34D H 0.9989 0.2773 0.6791 0.158 Uiso 0.35 1 calc PR B 2
C35B C 0.874(3) 0.1306(14) 0.6146(17) 0.132(2) Uani 0.35 1 d PD B 2
H35C H 0.9261 0.098 0.5752 0.158 Uiso 0.35 1 calc PR B 2
H35D H 0.7924 0.1344 0.5576 0.158 Uiso 0.35 1 calc PR B 2
C36B C 0.850(2) 0.060(2) 0.6701(16) 0.132(2) Uani 0.35 1 d PD B 2
H36C H 0.7726 0.0713 0.6813 0.158 Uiso 0.35 1 calc PR B 2
H36D H 0.8405 -0.0187 0.624 0.158 Uiso 0.35 1 calc PR B 2
O1 O 1.1618(2) -0.01722(19) 0.0227(2) 0.0542(6) Uani 1 1 d . . .
F1 F 1.2453(2) 0.2067(2) 0.5644(3) 0.1028(10) Uani 1 1 d . . .
F2 F 1.4062(3) 0.4529(2) 0.6692(3) 0.0945(8) Uani 1 1 d . . .
F3 F 1.3552(3) 0.3401(3) 0.7446(2) 0.1055(11) Uani 1 1 d . . .
F4 F 1.1958(2) 0.3771(2) 0.6082(2) 0.0826(8) Uani 1 1 d . . .
F5 F 1.2962(2) 0.3242(2) 0.49354(18) 0.0752(7) Uani 1 1 d . . .
F6 F 1.45270(19) 0.28184(19) 0.62896(19) 0.0637(6) Uani 1 1 d . . .
P1 P 0.98454(6) 0.31694(6) 0.18123(6) 0.03035(19) Uani 1 1 d . . .
P2 P 1.24755(7) 0.08625(6) 0.12055(7) 0.0376(2) Uani 1 1 d . . .
P3 P 1.32378(8) 0.32942(8) 0.61879(7) 0.0481(2) Uani 1 1 d . . .

loop_
_atom_site_aniso_label
_atom_site_aniso_U_11
_atom_site_aniso_U_22
_atom_site_aniso_U_33
_atom_site_aniso_U_23
_atom_site_aniso_U_13
_atom_site_aniso_U_12
C1 0.0400(15) 0.0314(16) 0.0550(18) 0.0194(13) 0.0299(14) 0.0083(13)
C2 0.074(2) 0.043(2) 0.062(2) 0.0250(16) 0.0453(19) 0.0235(18)
C3 0.084(3) 0.054(2) 0.083(3) 0.043(2) 0.060(2) 0.039(2)
C4 0.060(2) 0.063(2) 0.078(2) 0.051(2) 0.046(2) 0.0275(19)
C5 0.0514(18) 0.054(2) 0.059(2) 0.0318(17) 0.0290(16) 0.0096(17)
C6 0.0471(17) 0.0376(18) 0.0565(19) 0.0223(15) 0.0286(15) 0.0117(15)
C7 0.0376(15) 0.0375(17) 0.0452(16) 0.0132(13) 0.0240(13) 0.0123(13)
C8 0.0434(16) 0.047(2) 0.0476(18) 0.0183(15) 0.0204(14) 0.0081(15)
C9 0.0428(17) 0.045(2) 0.074(2) 0.0253(17) 0.0250(17) 0.0079(16)
C10 0.061(2) 0.066(3) 0.070(2) 0.041(2) 0.043(2) 0.026(2)
C11 0.071(2) 0.072(3) 0.055(2) 0.025(2) 0.037(2) 0.014(2)
C12 0.062(2) 0.055(2) 0.0435(18) 0.0103(15) 0.0296(16) 0.0095(17)
C13 0.0404(15) 0.0404(17) 0.0447(16) 0.0180(13) 0.0251(13) 0.0137(14)
C14 0.0371(14) 0.0329(16) 0.0341(14) 0.0081(12) 0.0176(12) 0.0045(12)
C15 0.0327(13) 0.0290(15) 0.0353(14) 0.0129(11) 0.0133(11) 0.0039(12)
C16 0.0479(17) 0.0349(17) 0.0454(17) 0.0076(13) 0.0254(14) -0.0022(14)
C17 0.062(2) 0.0386(19) 0.0459(18) 0.0026(14) 0.0226(16) -0.0066(17)
C18 0.056(2) 0.040(2) 0.052(2) 0.0069(15) 0.0118(16) -0.0118(17)
C19 0.0490(19) 0.053(2) 0.077(3) 0.0188(19) 0.0268(19) -0.0141(17)
C20 0.0482(17) 0.0421(19) 0.0527(19) 0.0125(15) 0.0275(15) -0.0042(15)
C21 0.0318(13) 0.0265(15) 0.0381(14) 0.0074(11) 0.0179(12) 0.0036(11)
C22 0.0383(15) 0.0385(17) 0.0433(16) 0.0164(13) 0.0204(13) 0.0061(13)
C23 0.066(2) 0.048(2) 0.058(2) 0.0267(17) 0.0384(18) 0.0128(18)
C24 0.070(2) 0.042(2) 0.075(2) 0.0188(18) 0.052(2) 0.0053(18)
C25 0.0381(16) 0.044(2) 0.071(2) 0.0067(16) 0.0318(17) -0.0040(15)
C26 0.0338(14) 0.0367(17) 0.0476(17) 0.0076(13) 0.0179(13) 0.0034(13)
C27 0.0385(15) 0.0343(17) 0.0380(15) 0.0140(12) 0.0135(12) 0.0040(13)
C28 0.066(2) 0.071(3) 0.0409(18) 0.0234(17) 0.0200(17) 0.031(2)
C29 0.074(3) 0.092(3) 0.0406(19) 0.034(2) 0.0157(18) 0.030(2)
C30 0.055(2) 0.061(2) 0.062(2) 0.038(2) 0.0079(18) 0.0127(19)
C31 0.067(2) 0.050(2) 0.071(3) 0.0271(19) 0.015(2) 0.025(2)
C32 0.062(2) 0.049(2) 0.0475(18) 0.0164(16) 0.0144(16) 0.0227(18)
O2A 0.265(8) 0.104(5) 0.126(5) 0.062(4) 0.147(5) 0.084(6)
C33A 0.209(6) 0.090(3) 0.119(4) 0.036(3) 0.098(4) -0.005(4)
C34A 0.209(6) 0.090(3) 0.119(4) 0.036(3) 0.098(4) -0.005(4)
C35A 0.209(6) 0.090(3) 0.119(4) 0.036(3) 0.098(4) -0.005(4)
C36A 0.209(6) 0.090(3) 0.119(4) 0.036(3) 0.098(4) -0.005(4)
O2B 0.265(8) 0.104(5) 0.126(5) 0.062(4) 0.147(5) 0.084(6)
C33B 0.209(6) 0.090(3) 0.119(4) 0.036(3) 0.098(4) -0.005(4)
C34B 0.209(6) 0.090(3) 0.119(4) 0.036(3) 0.098(4) -0.005(4)
C35B 0.209(6) 0.090(3) 0.119(4) 0.036(3) 0.098(4) -0.005(4)
C36B 0.209(6) 0.090(3) 0.119(4) 0.036(3) 0.098(4) -0.005(4)
O1 0.0477(12) 0.0383(13) 0.0630(14) 0.0035(10) 0.0256(11) 0.0000(10)
F1 0.0603(14) 0.0700(18) 0.164(3) 0.0452(18) 0.0367(17) 0.0024(14)
F2 0.103(2) 0.0537(16) 0.101(2) 0.0158(14) 0.0333(16) 0.0019(15)
F3 0.0984(19) 0.186(3) 0.0600(15) 0.0713(19) 0.0403(14) 0.049(2)
F4 0.0832(16) 0.120(2) 0.0740(15) 0.0501(15) 0.0491(13) 0.0602(16)
F5 0.0747(14) 0.109(2) 0.0472(12) 0.0348(12) 0.0263(11) 0.0363(14)
F6 0.0480(11) 0.0718(15) 0.0761(14) 0.0404(12) 0.0211(10) 0.0184(11)
P1 0.0294(3) 0.0285(4) 0.0312(4) 0.0094(3) 0.0134(3) 0.0040(3)
P2 0.0378(4) 0.0305(4) 0.0463(4) 0.0099(3) 0.0244(3) 0.0071(3)
P3 0.0492(5) 0.0546(6) 0.0376(4) 0.0187(4) 0.0150(4) 0.0157(4)

loop_
_atom_type_symbol
_atom_type_description
_atom_type_scat_dispersion_real
_atom_type_scat_dispersion_imag
_atom_type_scat_source
C C 0.0033 0.0016 'International Tables Vol C Tables 4.2.6.8 and 6.1.1.4'
H H 0 0 'International Tables Vol C Tables 4.2.6.8 and 6.1.1.4'
O O 0.0106 0.006 'International Tables Vol C Tables 4.2.6.8 and 6.1.1.4'
F F 0.0171 0.0103 'International Tables Vol C Tables 4.2.6.8 and 6.1.1.4'
P P 0.1023 0.0942 'International Tables Vol C Tables 4.2.6.8 and 6.1.1.4'

loop_
_geom_angle_atom_site_label_1
_geom_angle_atom_site_label_2
_geom_angle_atom_site_label_3
_geom_angle
_geom_angle_site_symmetry_1
_geom_angle_site_symmetry_3
_geom_angle_publ_flag
C6 C1 C2 118.8(3) . . ?
C6 C1 P2 124.8(2) . . ?
C2 C1 P2 116.4(3) . . ?
C3 C2 C1 120.1(3) . . ?
C2 C3 C4 121.0(3) . . ?
C3 C4 C5 119.5(3) . . ?
C6 C5 C4 120.3(3) . . ?
C5 C6 C1 120.3(3) . . ?
C8 C7 C12 119.1(3) . . ?
C8 C7 P2 124.7(2) . . ?
C12 C7 P2 116.2(3) . . ?
C7 C8 C9 120.2(3) . . ?
C10 C9 C8 119.6(3) . . ?
C11 C10 C9 120.9(3) . . ?
C10 C11 C12 119.8(3) . . ?
C11 C12 C7 120.3(4) . . ?
C14 C13 P2 111.89(19) . . ?
C13 C14 P1 112.03(18) . . ?
C20 C15 C16 119.3(3) . . ?
C20 C15 P1 120.0(2) . . ?
C16 C15 P1 120.8(2) . . ?
C17 C16 C15 120.3(3) . . ?
C18 C17 C16 120.2(3) . . ?
C17 C18 C19 120.1(3) . . ?
C18 C19 C20 120.2(3) . . ?
C15 C20 C19 119.9(3) . . ?
C26 C21 C22 120.0(3) . . ?
C26 C21 P1 120.4(2) . . ?
C22 C21 P1 119.5(2) . . ?
C23 C22 C21 120.0(3) . . ?
C22 C23 C24 119.7(3) . . ?
C25 C24 C23 120.5(3) . . ?
C24 C25 C26 120.6(3) . . ?
C21 C26 C25 119.2(3) . . ?
C28 C27 C32 119.3(3) . . ?
C28 C27 P1 121.5(2) . . ?
C32 C27 P1 119.0(2) . . ?
C29 C28 C27 119.7(3) . . ?
C30 C29 C28 121.3(4) . . ?
C29 C30 C31 119.3(3) . . ?
C32 C31 C30 120.3(3) . . ?
C31 C32 C27 119.8(3) . . ?
C33A O2A C36A 105.2(7) . . ?
C34A C33A O2A 105.5(7) . . ?
C33A C34A C35A 112.6(8) . . ?
C34A C35A C36A 102.2(9) . . ?
C35A C36A O2A 107.0(8) . . ?
C36B O2B C33B 101.3(15) . . ?
C34B C33B O2B 114.2(16) . . ?
C35B C34B C33B 97.9(17) . . ?
C34B C35B C36B 110.1(17) . . ?
O2B C36B C35B 105.0(16) . . ?
C27 P1 C21 109.96(14) . . ?
C27 P1 C15 109.58(14) . . ?
C21 P1 C15 109.18(13) . . ?
C27 P1 C14 109.91(13) . . ?
C21 P1 C14 109.26(13) . . ?
C15 P1 C14 108.94(13) . . ?
O1 P2 C1 112.22(15) . . ?
O1 P2 C7 111.24(15) . . ?
C1 P2 C7 107.42(14) . . ?
O1 P2 C13 113.85(14) . . ?
C1 P2 C13 105.50(13) . . ?
C7 P2 C13 106.15(13) . . ?
F1 P3 F3 92.5(2) . . ?
F1 P3 F4 90.23(16) . . ?
F3 P3 F4 90.80(14) . . ?
F1 P3 F2 177.06(17) . . ?
F3 P3 F2 89.91(19) . . ?
F4 P3 F2 91.39(16) . . ?
F1 P3 F5 90.15(18) . . ?
F3 P3 F5 177.31(19) . . ?
F4 P3 F5 89.45(12) . . ?
F2 P3 F5 87.40(16) . . ?
F1 P3 F6 89.97(13) . . ?
F3 P3 F6 89.48(14) . . ?
F4 P3 F6 179.66(14) . . ?
F2 P3 F6 88.41(14) . . ?
F5 P3 F6 90.27(12) . . ?

loop_
_geom_bond_atom_site_label_1
_geom_bond_atom_site_label_2
_geom_bond_distance
_geom_bond_site_symmetry_2
_geom_bond_publ_flag
C1 C6 1.394(5) . ?
C1 C2 1.406(4) . ?
C1 P2 1.794(3) . ?
C2 C3 1.373(5) . ?
C3 C4 1.376(6) . ?
C4 C5 1.391(5) . ?
C5 C6 1.383(5) . ?
C7 C8 1.377(5) . ?
C7 C12 1.403(4) . ?
C7 P2 1.798(3) . ?
C8 C9 1.388(5) . ?
C9 C10 1.382(5) . ?
C10 C11 1.361(6) . ?
C11 C12 1.379(5) . ?
C13 C14 1.521(4) . ?
C13 P2 1.815(3) . ?
C14 P1 1.808(3) . ?
C15 C20 1.385(4) . ?
C15 C16 1.389(4) . ?
C15 P1 1.795(3) . ?
C16 C17 1.378(4) . ?
C17 C18 1.371(5) . ?
C18 C19 1.377(5) . ?
C19 C20 1.386(5) . ?
C21 C26 1.386(4) . ?
C21 C22 1.389(4) . ?
C21 P1 1.794(3) . ?
C22 C23 1.381(4) . ?
C23 C24 1.387(5) . ?
C24 C25 1.361(5) . ?
C25 C26 1.392(5) . ?
C27 C28 1.383(4) . ?
C27 C32 1.396(4) . ?
C27 P1 1.787(3) . ?
C28 C29 1.380(5) . ?
C29 C30 1.357(6) . ?
C30 C31 1.392(6) . ?
C31 C32 1.373(5) . ?
O2A C33A 1.439(8) . ?
O2A C36A 1.464(8) . ?
C33A C34A 1.413(8) . ?
C34A C35A 1.429(8) . ?
C35A C36A 1.455(9) . ?
O2B C36B 1.441(10) . ?
O2B C33B 1.484(10) . ?
C33B C34B 1.460(18) . ?
C34B C35B 1.445(10) . ?
C35B C36B 1.450(10) . ?
O1 P2 1.478(2) . ?
F1 P3 1.561(3) . ?
F2 P3 1.593(3) . ?
F3 P3 1.570(2) . ?
F4 P3 1.585(2) . ?
F5 P3 1.594(2) . ?
F6 P3 1.595(2) . ?
